data_4071897
loop_
_publ_author_name
'Esposito, Oriana'
'Gois, Pedro M. P.'
'de K. Lewis, Alexandra K.'
'Caddick, Stephen'
'Cloke, F. Geoffrey N.'
'Hitchcock, Peter B.'

_publ_section_title
;
 Alkylpalladium N-Heterocyclic Carbene Complexes: Synthesis, Reactivity,
 and Catalytic Properties
;
_journal_issue 24
_journal_name_full Organometallics
_journal_page_first 6411
_journal_paper_doi 10.1021/om800455h
_journal_volume 27
_journal_year 2008
_chemical_absolute_configuration ad
_chemical_compound_source 'synthesis as described'
_chemical_formula_moiety 'C34 H46 Cl N2 P Pd, 2(C7 H8)'
_chemical_formula_sum 'C48 H62 Cl N2 P Pd'
_chemical_formula_weight 839.82
_chemical_name_systematic
;
 ?
;
_space_group_IT_number 19
_symmetry_cell_setting orthorhombic
_symmetry_Int_Tables_number 19
_symmetry_space_group_name_Hall 'P 2ac 2ab'
_symmetry_space_group_name_H-M 'P 21 21 21'
_atom_sites_solution_hydrogens geom
_atom_sites_solution_primary direct
_atom_sites_solution_secondary difmap
_audit_conform_dict_location ftp://ftp.iucr.org/pub/cif_core.dic
_audit_conform_dict_name cif_core.dic
_audit_conform_dict_version 2.3
_audit_creation_date 2005-11-01T09:38:12-00:00
_audit_creation_method 'WinGX routine CIF_UPDATE'
_cell_angle_alpha 90
_cell_angle_beta 90
_cell_angle_gamma 90
_cell_formula_units_Z 4
_cell_length_a 12.3007(2)
_cell_length_b 18.7039(2)
_cell_length_c 19.5365(3)
_cell_measurement_reflns_used 45889
_cell_measurement_temperature 173(2)
_cell_measurement_theta_max 26.022
_cell_measurement_theta_min 3.395
_cell_measurement_wavelength 0.71073
_cell_volume 4494.78(11)
_computing_cell_refinement 'HKL Scalepack (Otwinowski & Minor 1997)'
_computing_data_collection 'Collect (Nonius BV, 1997-2000)'
_computing_data_reduction 'HKL Denzo and Scalepack (Otwinowski & Minor 1997)'
_computing_molecular_graphics 'Ortep-3 for Windows (Farrugia, 1997)'
_computing_publication_material 'WinGX publication routines (Farrugia, 1999)'
_computing_structure_refinement 'SHELXL-97 (Sheldrick, 1997)'
_computing_structure_solution 'SHELXS-86 (Sheldrick, 1986)'
_diffrn_ambient_temperature 173(2)
_diffrn_detector 'CCD plate'
_diffrn_detector_area_resol_mean 9
_diffrn_measured_fraction_theta_full 0.997
_diffrn_measured_fraction_theta_max 0.997
_diffrn_measurement_device '95mm CCD camera on \k-goniostat'
_diffrn_measurement_device_type KappaCCD
_diffrn_measurement_method 'CCD rotation images, thick slices'
_diffrn_orient_matrix_type 'by Nonius Collect from scalepack cell'
_diffrn_orient_matrix_UB_11 -0.62287E-2
_diffrn_orient_matrix_UB_12 -0.489557E-1
_diffrn_orient_matrix_UB_13 -0.201969E-1
_diffrn_orient_matrix_UB_21 0.772402E-1
_diffrn_orient_matrix_UB_22 0.28315E-2
_diffrn_orient_matrix_UB_23 -0.157341E-1
_diffrn_orient_matrix_UB_31 0.245808E-1
_diffrn_orient_matrix_UB_32 -0.213026E-1
_diffrn_orient_matrix_UB_33 0.443233E-1
_diffrn_radiation_monochromator graphite
_diffrn_radiation_probe x-ray
_diffrn_radiation_type MoK\a
_diffrn_radiation_wavelength 0.71073
_diffrn_reflns_av_R_equivalents 0.0636
_diffrn_reflns_av_unetI/netI 0.0379
_diffrn_reflns_limit_h_max 14
_diffrn_reflns_limit_h_min -15
_diffrn_reflns_limit_k_max 23
_diffrn_reflns_limit_k_min -23
_diffrn_reflns_limit_l_max 24
_diffrn_reflns_limit_l_min -24
_diffrn_reflns_number 69469
_diffrn_reflns_theta_full 26.01
_diffrn_reflns_theta_max 26.01
_diffrn_reflns_theta_min 3.43
_diffrn_source 'Enraf Nonius FR590'
_exptl_absorpt_coefficient_mu 0.541
_exptl_absorpt_correction_T_max 0.9547
_exptl_absorpt_correction_T_min 0.8694
_exptl_absorpt_correction_type multi-scan
_exptl_absorpt_process_details
;
        [c.f. r.h. blessing, acta cryst. (1995), a51, 33-38]
;
_exptl_crystal_colour colourless
_exptl_crystal_density_diffrn 1.241
_exptl_crystal_density_method 'not measured'
_exptl_crystal_description needle
_exptl_crystal_F_000 1768
_exptl_crystal_size_max 0.3
_exptl_crystal_size_mid 0.1
_exptl_crystal_size_min 0.1
_refine_diff_density_max 0.338
_refine_diff_density_min -0.237
_refine_diff_density_rms 0.052
_refine_ls_abs_structure_details 'Flack H D (1983), Acta Cryst. A39, 876-881'
_refine_ls_abs_structure_Flack -0.019(18)
_refine_ls_extinction_method none
_refine_ls_goodness_of_fit_ref 1.035
_refine_ls_hydrogen_treatment constr
_refine_ls_matrix_type full
_refine_ls_number_parameters 478
_refine_ls_number_reflns 8839
_refine_ls_number_restraints 0
_refine_ls_restrained_S_all 1.035
_refine_ls_R_factor_all 0.0395
_refine_ls_R_factor_gt 0.0312
_refine_ls_shift/su_max 0.001
_refine_ls_shift/su_mean 0
_refine_ls_structure_factor_coef Fsqd
_refine_ls_weighting_details 'calc w=1/[\s^2^(Fo^2^)+(0.0236P)^2^+2.3194P] where P=(Fo^2^+2Fc^2^)/3'
_refine_ls_weighting_scheme calc
_refine_ls_wR_factor_gt 0.0597
_refine_ls_wR_factor_ref 0.0627
_reflns_number_gt 8026
_reflns_number_total 8839
_reflns_threshold_expression >2sigma(I)
_cod_data_source_file om800455h_si_003.cif
_cod_data_source_block nov205
_cod_database_code 4071897

loop_
_symmetry_equiv_pos_as_xyz
'x, y, z'
'-x+1/2, -y, z+1/2'
'x+1/2, -y+1/2, -z'
'-x, y+1/2, -z+1/2'

loop_
_atom_site_label
_atom_site_type_symbol
_atom_site_fract_x
_atom_site_fract_y
_atom_site_fract_z
_atom_site_U_iso_or_equiv
_atom_site_adp_type
_atom_site_occupancy
_atom_site_symmetry_multiplicity
_atom_site_calc_flag
_atom_site_refinement_flags
_atom_site_disorder_assembly
_atom_site_disorder_group
Pd Pd 0.413753(16) 0.586796(10) 0.417540(10) 0.02073(5) Uani 1 1 d . . .
Cl Cl 0.35305(6) 0.62484(4) 0.53160(3) 0.02867(16) Uani 1 1 d . . .
P P 0.24250(6) 0.53910(4) 0.39741(3) 0.02216(16) Uani 1 1 d . . .
N1 N 0.59447(18) 0.70214(10) 0.41794(12) 0.0257(4) Uani 1 1 d . . .
N2 N 0.64423(19) 0.61146(12) 0.47943(12) 0.0275(5) Uani 1 1 d . . .
C1 C 0.5605(2) 0.63585(14) 0.43952(13) 0.0237(6) Uani 1 1 d . . .
C2 C 0.6977(3) 0.71597(17) 0.44253(16) 0.0349(8) Uani 1 1 d . . .
H2 H 0.7394 0.7578 0.4339 0.042 Uiso 1 1 calc R . .
C3 C 0.7283(3) 0.66074(16) 0.48018(17) 0.0355(8) Uani 1 1 d . . .
H3 H 0.7957 0.6558 0.5035 0.043 Uiso 1 1 calc R . .
C4 C 0.5360(3) 0.75777(15) 0.37539(15) 0.0332(7) Uani 1 1 d . . .
C5 C 0.5837(3) 0.75635(17) 0.30326(15) 0.0485(8) Uani 1 1 d . . .
H5A H 0.6624 0.7641 0.3056 0.073 Uiso 1 1 calc R . .
H5B H 0.5503 0.7942 0.2757 0.073 Uiso 1 1 calc R . .
H5C H 0.569 0.7098 0.2821 0.073 Uiso 1 1 calc R . .
C6 C 0.5561(3) 0.83148(14) 0.40802(18) 0.0435(8) Uani 1 1 d . . .
H6A H 0.526 0.8321 0.4545 0.065 Uiso 1 1 calc R . .
H6B H 0.5206 0.8685 0.3804 0.065 Uiso 1 1 calc R . .
H6C H 0.6344 0.8408 0.4099 0.065 Uiso 1 1 calc R . .
C7 C 0.4147(3) 0.74549(14) 0.37449(15) 0.0344(7) Uani 1 1 d . . .
H7A H 0.3868 0.746 0.4215 0.052 Uiso 1 1 calc R . .
H7B H 0.3991 0.699 0.3535 0.052 Uiso 1 1 calc R . .
H7C H 0.3794 0.7834 0.3479 0.052 Uiso 1 1 calc R . .
C8 C 0.6509(3) 0.54793(16) 0.52683(16) 0.0339(7) Uani 1 1 d . . .
C9 C 0.6348(3) 0.57545(19) 0.59995(16) 0.0506(9) Uani 1 1 d . . .
H9A H 0.6903 0.6115 0.6103 0.076 Uiso 1 1 calc R . .
H9B H 0.6414 0.5356 0.6322 0.076 Uiso 1 1 calc R . .
H9C H 0.5624 0.5969 0.6042 0.076 Uiso 1 1 calc R . .
C10 C 0.7633(3) 0.5141(2) 0.5192(2) 0.0547(10) Uani 1 1 d . . .
H10A H 0.8192 0.5498 0.5294 0.082 Uiso 1 1 calc R . .
H10B H 0.7726 0.4969 0.4722 0.082 Uiso 1 1 calc R . .
H10C H 0.7701 0.4739 0.5511 0.082 Uiso 1 1 calc R . .
C11 C 0.5652(3) 0.49198(16) 0.51139(17) 0.0414(9) Uani 1 1 d . . .
H11A H 0.5752 0.4742 0.4646 0.062 Uiso 1 1 calc R . .
H11B H 0.4928 0.5133 0.5158 0.062 Uiso 1 1 calc R . .
H11C H 0.5723 0.4523 0.5438 0.062 Uiso 1 1 calc R . .
C12 C 0.4647(2) 0.56567(14) 0.31752(14) 0.0271(7) Uani 1 1 d . . .
H12A H 0.3979 0.5597 0.2899 0.032 Uiso 1 1 calc R . .
H12B H 0.5005 0.6098 0.3009 0.032 Uiso 1 1 calc R . .
C13 C 0.5404(3) 0.50334(17) 0.29816(16) 0.0336(7) Uani 1 1 d . . .
C14 C 0.5442(3) 0.5004(2) 0.21937(16) 0.0487(9) Uani 1 1 d . . .
H14A H 0.5716 0.5459 0.2016 0.073 Uiso 1 1 calc R . .
H14B H 0.4709 0.4918 0.2015 0.073 Uiso 1 1 calc R . .
H14C H 0.5925 0.4616 0.2049 0.073 Uiso 1 1 calc R . .
C15 C 0.6567(3) 0.5158(2) 0.32398(18) 0.0454(9) Uani 1 1 d . . .
H15A H 0.6832 0.562 0.3072 0.068 Uiso 1 1 calc R . .
H15B H 0.7041 0.4776 0.3071 0.068 Uiso 1 1 calc R . .
H15C H 0.6571 0.5158 0.3741 0.068 Uiso 1 1 calc R . .
C16 C 0.4983(3) 0.43113(15) 0.32334(18) 0.0420(8) Uani 1 1 d . . .
H16A H 0.5496 0.3935 0.3102 0.063 Uiso 1 1 calc R . .
H16B H 0.4272 0.4214 0.3027 0.063 Uiso 1 1 calc R . .
H16C H 0.4912 0.4322 0.3733 0.063 Uiso 1 1 calc R . .
C17 C 0.1350(2) 0.60620(14) 0.38525(14) 0.0249(6) Uani 1 1 d . . .
C18 C 0.1490(2) 0.67412(13) 0.41325(16) 0.0294(6) Uani 1 1 d . . .
H18 H 0.2152 0.6859 0.4357 0.035 Uiso 1 1 calc R . .
C19 C 0.0668(3) 0.72468(15) 0.40862(16) 0.0366(7) Uani 1 1 d . . .
H19 H 0.0768 0.7707 0.4283 0.044 Uiso 1 1 calc R . .
C20 C -0.0293(3) 0.70854(17) 0.37556(17) 0.0389(8) Uani 1 1 d . . .
H20 H -0.0852 0.7434 0.3721 0.047 Uiso 1 1 calc R . .
C21 C -0.0435(3) 0.64115(18) 0.34747(17) 0.0431(8) Uani 1 1 d . . .
H21 H -0.1096 0.6296 0.3249 0.052 Uiso 1 1 calc R . .
C22 C 0.0379(2) 0.59091(18) 0.35225(15) 0.0360(7) Uani 1 1 d . . .
H22 H 0.0274 0.545 0.3326 0.043 Uiso 1 1 calc R . .
C23 C 0.2161(2) 0.47854(14) 0.32558(14) 0.0244(6) Uani 1 1 d . . .
C24 C 0.2049(2) 0.40506(15) 0.33479(14) 0.0279(6) Uani 1 1 d . . .
H24 H 0.2096 0.3854 0.3795 0.034 Uiso 1 1 calc R . .
C25 C 0.1868(3) 0.36037(16) 0.27966(15) 0.0349(7) Uani 1 1 d . . .
H25 H 0.1788 0.3104 0.2868 0.042 Uiso 1 1 calc R . .
C26 C 0.1804(3) 0.38796(17) 0.21448(16) 0.0368(8) Uani 1 1 d . . .
H26 H 0.168 0.357 0.1767 0.044 Uiso 1 1 calc R . .
C27 C 0.1918(3) 0.46050(17) 0.20402(16) 0.0363(8) Uani 1 1 d . . .
H27 H 0.1872 0.4796 0.1591 0.044 Uiso 1 1 calc R . .
C28 C 0.2102(3) 0.50555(16) 0.25931(15) 0.0326(7) Uani 1 1 d . . .
H28 H 0.2188 0.5554 0.2518 0.039 Uiso 1 1 calc R . .
C29 C 0.1940(2) 0.48790(14) 0.47125(14) 0.0240(6) Uani 1 1 d . . .
C30 C 0.2664(3) 0.44243(15) 0.50469(15) 0.0313(7) Uani 1 1 d . . .
H30 H 0.3393 0.4387 0.489 0.038 Uiso 1 1 calc R . .
C31 C 0.2328(3) 0.40281(16) 0.56054(15) 0.0379(8) Uani 1 1 d . . .
H31 H 0.2823 0.3713 0.5824 0.045 Uiso 1 1 calc R . .
C32 C 0.1290(3) 0.40865(17) 0.58445(17) 0.0428(7) Uani 1 1 d . . .
H32 H 0.1066 0.3817 0.6231 0.051 Uiso 1 1 calc R . .
C33 C 0.0569(3) 0.45373(18) 0.55236(16) 0.0433(9) Uani 1 1 d . . .
H33 H -0.0154 0.4578 0.569 0.052 Uiso 1 1 calc R . .
C34 C 0.0890(3) 0.49319(15) 0.49589(14) 0.0350(7) Uani 1 1 d . . .
H34 H 0.0385 0.5241 0.474 0.042 Uiso 1 1 calc R . .
C1S C 0.2608(5) 0.2158(3) 0.4117(3) 0.0834(14) Uani 1 1 d . A 1
C2S C 0.1605(5) 0.2382(2) 0.4338(2) 0.0787(15) Uani 1 1 d . A 1
H2S H 0.1541 0.2726 0.4694 0.094 Uiso 1 1 calc R A 1
C3S C 0.0658(6) 0.2088(3) 0.4020(3) 0.0921(17) Uani 1 1 d . A 1
H3S H -0.0051 0.2227 0.4161 0.11 Uiso 1 1 calc R A 1
C4S C 0.0810(7) 0.1592(3) 0.3499(3) 0.0938(17) Uani 1 1 d . A 1
H4S H 0.0205 0.139 0.3267 0.113 Uiso 1 1 calc R A 1
C5S C 0.1847(9) 0.1400(4) 0.3324(3) 0.119(3) Uani 1 1 d . A 1
H5S H 0.1947 0.1056 0.2973 0.143 Uiso 1 1 calc R A 1
C6S C 0.2713(9) 0.1674(4) 0.3624(3) 0.131(3) Uani 1 1 d . A 1
H6S H 0.3417 0.1523 0.3486 0.157 Uiso 1 1 calc R A 1
C7S C 0.3590(7) 0.2450(4) 0.4425(4) 0.166(3) Uani 1 1 d . A 1
H7S1 H 0.339 0.2796 0.478 0.249 Uiso 0.5 1 calc PR A 1
H7S2 H 0.4025 0.2688 0.4072 0.249 Uiso 0.5 1 calc PR A 1
H7S3 H 0.4014 0.2062 0.4631 0.249 Uiso 0.5 1 calc PR A 1
H7S4 H 0.4229 0.2235 0.4209 0.249 Uiso 0.5 1 calc PR A 1
H7S5 H 0.3595 0.2343 0.4916 0.249 Uiso 0.5 1 calc PR A 1
H7S6 H 0.3605 0.2969 0.4358 0.249 Uiso 0.5 1 calc PR A 1
C8S C 0.8430(4) 0.3398(2) 0.3465(3) 0.0796(15) Uani 1 1 d . B 1
C9S C 0.7504(4) 0.3219(2) 0.3810(2) 0.0699(12) Uani 1 1 d . B 1
H9S H 0.7333 0.3455 0.4227 0.084 Uiso 1 1 calc R B 1
C10S C 0.6824(4) 0.2706(2) 0.3567(3) 0.0687(12) Uani 1 1 d . B 1
H10S H 0.6168 0.2601 0.3803 0.082 Uiso 1 1 calc R B 1
C11S C 0.7085(4) 0.2337(2) 0.2974(2) 0.0723(14) Uani 1 1 d . B 1
H11S H 0.662 0.1969 0.2809 0.087 Uiso 1 1 calc R B 1
C12S C 0.8002(5) 0.2503(3) 0.2635(2) 0.0839(15) Uani 1 1 d . B 1
H12S H 0.8189 0.2248 0.2231 0.101 Uiso 1 1 calc R B 1
C13S C 0.8669(4) 0.3037(3) 0.2868(3) 0.0857(15) Uani 1 1 d . B 1
H13S H 0.9303 0.3159 0.2616 0.103 Uiso 1 1 calc R B 1
C14S C 0.9156(5) 0.3970(3) 0.3729(4) 0.145(3) Uani 1 1 d . B 1
H14D H 0.885 0.4169 0.4152 0.218 Uiso 0.5 1 calc PR B 1
H14E H 0.9222 0.435 0.3386 0.218 Uiso 0.5 1 calc PR B 1
H14F H 0.9877 0.377 0.3825 0.218 Uiso 0.5 1 calc PR B 1
H14G H 0.9782 0.4023 0.3423 0.218 Uiso 0.5 1 calc PR B 1
H14H H 0.941 0.3842 0.4189 0.218 Uiso 0.5 1 calc PR B 1
H14I H 0.8756 0.4423 0.375 0.218 Uiso 0.5 1 calc PR B 1

loop_
_atom_site_aniso_label
_atom_site_aniso_U_11
_atom_site_aniso_U_22
_atom_site_aniso_U_33
_atom_site_aniso_U_23
_atom_site_aniso_U_13
_atom_site_aniso_U_12
Pd 0.02082(10) 0.01938(9) 0.02199(9) -0.00138(9) -0.00058(9) -0.00033(9)
Cl 0.0307(4) 0.0311(4) 0.0242(3) -0.0038(3) 0.0008(3) 0.0031(3)
P 0.0224(4) 0.0206(3) 0.0235(4) -0.0012(3) -0.0006(3) -0.0008(3)
N1 0.0219(11) 0.0244(10) 0.0307(11) -0.0032(10) 0.0005(14) -0.0038(10)
N2 0.0208(13) 0.0286(13) 0.0332(13) -0.0059(10) -0.0034(11) 0.0019(10)
C1 0.0204(16) 0.0243(14) 0.0265(14) -0.0049(11) 0.0008(11) 0.0017(11)
C2 0.0222(17) 0.0330(17) 0.050(2) -0.0064(14) 0.0009(14) -0.0061(13)
C3 0.0230(17) 0.0345(17) 0.049(2) -0.0110(15) -0.0092(15) -0.0021(13)
C4 0.0385(19) 0.0267(15) 0.0343(17) 0.0047(13) -0.0004(14) -0.0044(13)
C5 0.058(2) 0.0483(19) 0.0395(18) 0.0099(15) 0.005(2) -0.013(2)
C6 0.050(2) 0.0254(14) 0.055(2) -0.0014(15) -0.0082(18) -0.0062(13)
C7 0.0374(18) 0.0233(14) 0.0425(16) 0.0084(12) -0.0076(17) -0.0004(15)
C8 0.0311(18) 0.0320(16) 0.0387(18) 0.0002(14) -0.0091(15) 0.0069(14)
C9 0.067(2) 0.049(2) 0.0358(18) -0.0009(15) -0.0087(16) 0.0020(18)
C10 0.039(2) 0.053(2) 0.072(3) 0.0037(19) -0.014(2) 0.0162(18)
C11 0.047(2) 0.0319(16) 0.0459(19) 0.0079(14) -0.0118(17) 0.0023(15)
C12 0.0277(16) 0.0306(16) 0.0229(14) -0.0006(11) 0.0025(12) -0.0023(12)
C13 0.0301(18) 0.0380(18) 0.0326(17) -0.0102(14) 0.0025(14) 0.0033(14)
C14 0.045(2) 0.066(2) 0.0351(18) -0.0168(17) 0.0058(16) 0.0021(18)
C15 0.033(2) 0.058(2) 0.046(2) -0.0151(18) 0.0051(16) 0.0033(17)
C16 0.040(2) 0.0342(19) 0.052(2) -0.0095(15) -0.0020(16) 0.0057(15)
C17 0.0258(15) 0.0251(15) 0.0237(14) 0.0031(11) -0.0004(12) 0.0017(11)
C18 0.0291(16) 0.0265(14) 0.0326(15) -0.0009(14) -0.0005(15) -0.0002(12)
C19 0.039(2) 0.0276(14) 0.0432(18) -0.0026(13) 0.0048(16) 0.0074(13)
C20 0.0335(19) 0.0377(18) 0.045(2) 0.0057(15) 0.0021(15) 0.0134(15)
C21 0.0302(19) 0.050(2) 0.049(2) -0.0007(16) -0.0100(15) 0.0059(16)
C22 0.0315(17) 0.0329(16) 0.0435(17) -0.0045(16) -0.0056(14) 0.0014(16)
C23 0.0213(16) 0.0260(15) 0.0258(15) -0.0040(12) -0.0034(12) -0.0003(11)
C24 0.0276(16) 0.0276(15) 0.0286(14) -0.0008(13) 0.0020(12) 0.0004(13)
C25 0.041(2) 0.0284(16) 0.0350(17) -0.0073(13) 0.0074(15) -0.0049(14)
C26 0.040(2) 0.0391(18) 0.0317(17) -0.0141(14) 0.0036(15) -0.0044(15)
C27 0.039(2) 0.0430(19) 0.0269(16) -0.0024(14) 0.0000(14) -0.0036(15)
C28 0.0375(19) 0.0295(15) 0.0307(16) -0.0009(13) -0.0043(14) -0.0023(13)
C29 0.0291(17) 0.0196(13) 0.0234(14) -0.0039(11) 0.0005(13) -0.0029(12)
C30 0.0293(18) 0.0304(15) 0.0342(16) 0.0002(12) -0.0015(13) -0.0013(13)
C31 0.0412(19) 0.0333(17) 0.0393(17) 0.0085(13) -0.0055(14) -0.0021(15)
C32 0.0509(19) 0.0420(17) 0.0355(16) 0.0112(19) 0.0078(16) -0.0023(16)
C33 0.040(2) 0.051(2) 0.0390(18) 0.0083(16) 0.0136(15) 0.0036(16)
C34 0.0334(17) 0.0383(16) 0.0331(15) 0.0039(12) 0.0032(16) 0.0032(16)
C1S 0.083(4) 0.076(3) 0.091(4) 0.030(3) 0.007(4) 0.017(3)
C2S 0.125(5) 0.057(3) 0.053(3) 0.007(2) 0.011(3) 0.007(3)
C3S 0.128(5) 0.070(3) 0.078(4) 0.024(3) 0.027(4) 0.007(3)
C4S 0.141(6) 0.074(3) 0.067(3) 0.013(3) -0.001(4) 0.000(4)
C5S 0.214(10) 0.086(5) 0.057(4) 0.009(3) 0.016(5) 0.044(5)
C6S 0.231(11) 0.088(5) 0.073(4) 0.028(4) 0.042(5) 0.074(6)
C7S 0.127(7) 0.160(7) 0.211(9) 0.044(7) 0.015(6) 0.022(6)
C8S 0.049(3) 0.063(3) 0.127(4) -0.025(3) -0.018(3) 0.008(2)
C9S 0.062(3) 0.064(3) 0.084(3) -0.005(2) 0.002(3) 0.012(2)
C10S 0.062(3) 0.057(3) 0.087(3) 0.024(2) 0.003(3) 0.002(2)
C11S 0.093(4) 0.074(3) 0.050(3) 0.016(2) -0.020(3) -0.026(3)
C12S 0.091(4) 0.106(4) 0.055(3) -0.008(3) 0.000(3) -0.018(3)
C13S 0.065(3) 0.093(4) 0.098(4) -0.030(3) 0.010(3) -0.014(3)
C14S 0.058(3) 0.109(4) 0.269(8) -0.100(5) -0.015(5) -0.004(4)

loop_
_atom_type_symbol
_atom_type_description
_atom_type_scat_dispersion_real
_atom_type_scat_dispersion_imag
_atom_type_scat_source
C C 0.0033 0.0016 'International Tables Vol C Tables 4.2.6.8 and 6.1.1.4'
H H 0 0 'International Tables Vol C Tables 4.2.6.8 and 6.1.1.4'
Cl Cl 0.1484 0.1585 'International Tables Vol C Tables 4.2.6.8 and 6.1.1.4'
N N 0.0061 0.0033 'International Tables Vol C Tables 4.2.6.8 and 6.1.1.4'
P P 0.1023 0.0942 'International Tables Vol C Tables 4.2.6.8 and 6.1.1.4'
Pd Pd -0.9988 1.0072 'International Tables Vol C Tables 4.2.6.8 and 6.1.1.4'

loop_
_geom_angle_atom_site_label_1
_geom_angle_atom_site_label_2
_geom_angle_atom_site_label_3
_geom_angle
C1 Pd C12 90.92(11)
C1 Pd P 175.49(7)
C12 Pd P 92.36(8)
C1 Pd Cl 87.04(7)
C12 Pd Cl 174.01(8)
P Pd Cl 89.38(2)
C29 P C23 102.85(12)
C29 P C17 102.99(13)
C23 P C17 101.29(13)
C29 P Pd 111.28(9)
C23 P Pd 121.87(10)
C17 P Pd 114.34(9)
C1 N1 C2 110.0(2)
C1 N1 C4 130.1(2)
C2 N1 C4 119.9(2)
C1 N2 C3 110.2(2)
C1 N2 C8 130.7(2)
C3 N2 C8 118.5(2)
N2 C1 N1 104.3(2)
N2 C1 Pd 128.76(19)
N1 C1 Pd 126.98(19)
C3 C2 N1 108.0(3)
C3 C2 H2 126
N1 C2 H2 126
C2 C3 N2 107.5(3)
C2 C3 H3 126.2
N2 C3 H3 126.2
C7 C4 N1 111.8(2)
C7 C4 C5 111.5(3)
N1 C4 C5 108.2(3)
C7 C4 C6 107.4(3)
N1 C4 C6 108.2(2)
C5 C4 C6 109.6(2)
C4 C5 H5A 109.5
C4 C5 H5B 109.5
H5A C5 H5B 109.5
C4 C5 H5C 109.5
H5A C5 H5C 109.5
H5B C5 H5C 109.5
C4 C6 H6A 109.5
C4 C6 H6B 109.5
H6A C6 H6B 109.5
C4 C6 H6C 109.5
H6A C6 H6C 109.5
H6B C6 H6C 109.5
C4 C7 H7A 109.5
C4 C7 H7B 109.5
H7A C7 H7B 109.5
C4 C7 H7C 109.5
H7A C7 H7C 109.5
H7B C7 H7C 109.5
N2 C8 C11 112.6(2)
N2 C8 C10 108.4(3)
C11 C8 C10 108.9(3)
N2 C8 C9 107.5(2)
C11 C8 C9 109.2(3)
C10 C8 C9 110.3(3)
C8 C9 H9A 109.5
C8 C9 H9B 109.5
H9A C9 H9B 109.5
C8 C9 H9C 109.5
H9A C9 H9C 109.5
H9B C9 H9C 109.5
C8 C10 H10A 109.5
C8 C10 H10B 109.5
H10A C10 H10B 109.5
C8 C10 H10C 109.5
H10A C10 H10C 109.5
H10B C10 H10C 109.5
C8 C11 H11A 109.5
C8 C11 H11B 109.5
H11A C11 H11B 109.5
C8 C11 H11C 109.5
H11A C11 H11C 109.5
H11B C11 H11C 109.5
C13 C12 Pd 123.67(19)
C13 C12 H12A 106.4
Pd C12 H12A 106.4
C13 C12 H12B 106.4
Pd C12 H12B 106.4
H12A C12 H12B 106.5
C16 C13 C15 110.1(3)
C16 C13 C12 112.7(3)
C15 C13 C12 111.6(3)
C16 C13 C14 107.5(3)
C15 C13 C14 107.8(3)
C12 C13 C14 106.9(3)
C13 C14 H14A 109.5
C13 C14 H14B 109.5
H14A C14 H14B 109.5
C13 C14 H14C 109.5
H14A C14 H14C 109.5
H14B C14 H14C 109.5
C13 C15 H15A 109.5
C13 C15 H15B 109.5
H15A C15 H15B 109.5
C13 C15 H15C 109.5
H15A C15 H15C 109.5
H15B C15 H15C 109.5
C13 C16 H16A 109.5
C13 C16 H16B 109.5
H16A C16 H16B 109.5
C13 C16 H16C 109.5
H16A C16 H16C 109.5
H16B C16 H16C 109.5
C22 C17 C18 118.4(3)
C22 C17 P 122.6(2)
C18 C17 P 118.9(2)
C19 C18 C17 120.4(3)
C19 C18 H18 119.8
C17 C18 H18 119.8
C20 C19 C18 120.4(3)
C20 C19 H19 119.8
C18 C19 H19 119.8
C19 C20 C21 119.5(3)
C19 C20 H20 120.3
C21 C20 H20 120.3
C22 C21 C20 120.1(3)
C22 C21 H21 119.9
C20 C21 H21 119.9
C21 C22 C17 121.2(3)
C21 C22 H22 119.4
C17 C22 H22 119.4
C28 C23 C24 118.2(3)
C28 C23 P 119.8(2)
C24 C23 P 121.9(2)
C25 C24 C23 120.8(3)
C25 C24 H24 119.6
C23 C24 H24 119.6
C26 C25 C24 120.2(3)
C26 C25 H25 119.9
C24 C25 H25 119.9
C25 C26 C27 120.0(3)
C25 C26 H26 120
C27 C26 H26 120
C26 C27 C28 119.9(3)
C26 C27 H27 120.1
C28 C27 H27 120.1
C27 C28 C23 120.8(3)
C27 C28 H28 119.6
C23 C28 H28 119.6
C34 C29 C30 118.5(3)
C34 C29 P 122.8(2)
C30 C29 P 118.7(2)
C31 C30 C29 120.4(3)
C31 C30 H30 119.8
C29 C30 H30 119.8
C32 C31 C30 120.5(3)
C32 C31 H31 119.7
C30 C31 H31 119.7
C31 C32 C33 119.8(3)
C31 C32 H32 120.1
C33 C32 H32 120.1
C32 C33 C34 120.4(3)
C32 C33 H33 119.8
C34 C33 H33 119.8
C29 C34 C33 120.4(3)
C29 C34 H34 119.8
C33 C34 H34 119.8
C6S C1S C2S 121.6(7)
C6S C1S C7S 118.4(7)
C2S C1S C7S 120.0(6)
C1S C2S C3S 118.5(5)
C1S C2S H2S 120.7
C3S C2S H2S 120.7
C4S C3S C2S 117.7(6)
C4S C3S H3S 121.1
C2S C3S H3S 121.1
C5S C4S C3S 118.9(7)
C5S C4S H4S 120.6
C3S C4S H4S 120.6
C6S C5S C4S 122.7(7)
C6S C5S H5S 118.6
C4S C5S H5S 118.6
C5S C6S C1S 120.5(8)
C5S C6S H6S 119.7
C1S C6S H6S 119.7
C1S C7S H7S1 109.5
C1S C7S H7S2 109.5
H7S1 C7S H7S2 109.5
C1S C7S H7S3 109.5
H7S1 C7S H7S3 109.5
H7S2 C7S H7S3 109.5
C1S C7S H7S4 109.5
H7S1 C7S H7S4 141.1
H7S2 C7S H7S4 56.3
H7S3 C7S H7S4 56.3
C1S C7S H7S5 109.5
H7S1 C7S H7S5 56.3
H7S2 C7S H7S5 141.1
H7S3 C7S H7S5 56.3
H7S4 C7S H7S5 109.5
C1S C7S H7S6 109.5
H7S1 C7S H7S6 56.3
H7S2 C7S H7S6 56.3
H7S3 C7S H7S6 141.1
H7S4 C7S H7S6 109.5
H7S5 C7S H7S6 109.5
C9S C8S C13S 118.3(4)
C9S C8S C14S 120.5(5)
C13S C8S C14S 121.2(5)
C10S C9S C8S 121.0(5)
C10S C9S H9S 119.5
C8S C9S H9S 119.5
C9S C10S C11S 120.1(5)
C9S C10S H10S 119.9
C11S C10S H10S 119.9
C12S C11S C10S 119.3(4)
C12S C11S H11S 120.3
C10S C11S H11S 120.3
C11S C12S C13S 120.5(5)
C11S C12S H12S 119.7
C13S C12S H12S 119.7
C12S C13S C8S 120.7(5)
C12S C13S H13S 119.6
C8S C13S H13S 119.6
C8S C14S H14D 109.5
C8S C14S H14E 109.5
H14D C14S H14E 109.5
C8S C14S H14F 109.5
H14D C14S H14F 109.5
H14E C14S H14F 109.5
C8S C14S H14G 109.5
H14D C14S H14G 141.1
H14E C14S H14G 56.3
H14F C14S H14G 56.3
C8S C14S H14H 109.5
H14D C14S H14H 56.3
H14E C14S H14H 141.1
H14F C14S H14H 56.3
H14G C14S H14H 109.5
C8S C14S H14I 109.5
H14D C14S H14I 56.3
H14E C14S H14I 56.3
H14F C14S H14I 141.1
H14G C14S H14I 109.5
H14H C14S H14I 109.5

loop_
_geom_bond_atom_site_label_1
_geom_bond_atom_site_label_2
_geom_bond_distance
Pd C1 2.070(3)
Pd C12 2.090(3)
Pd P 2.3211(8)
Pd Cl 2.4554(7)
P C29 1.831(3)
P C23 1.832(3)
P C17 1.838(3)
N1 C1 1.375(3)
N1 C2 1.382(4)
N1 C4 1.514(4)
N2 C1 1.370(3)
N2 C3 1.386(4)
N2 C8 1.509(4)
C2 C3 1.323(4)
C2 H2 0.95
C3 H3 0.95
C4 C7 1.509(5)
C4 C5 1.527(4)
C4 C6 1.539(4)
C5 H5A 0.98
C5 H5B 0.98
C5 H5C 0.98
C6 H6A 0.98
C6 H6B 0.98
C6 H6C 0.98
C7 H7A 0.98
C7 H7B 0.98
C7 H7C 0.98
C8 C11 1.515(4)
C8 C10 1.528(5)
C8 C9 1.531(4)
C9 H9A 0.98
C9 H9B 0.98
C9 H9C 0.98
C10 H10A 0.98
C10 H10B 0.98
C10 H10C 0.98
C11 H11A 0.98
C11 H11B 0.98
C11 H11C 0.98
C12 C13 1.539(4)
C12 H12A 0.99
C12 H12B 0.99
C13 C16 1.528(4)
C13 C15 1.535(5)
C13 C14 1.541(4)
C14 H14A 0.98
C14 H14B 0.98
C14 H14C 0.98
C15 H15A 0.98
C15 H15B 0.98
C15 H15C 0.98
C16 H16A 0.98
C16 H16B 0.98
C16 H16C 0.98
C17 C22 1.388(4)
C17 C18 1.394(4)
C18 C19 1.387(4)
C18 H18 0.95
C19 C20 1.380(5)
C19 H19 0.95
C20 C21 1.386(5)
C20 H20 0.95
C21 C22 1.376(4)
C21 H21 0.95
C22 H22 0.95
C23 C28 1.392(4)
C23 C24 1.393(4)
C24 C25 1.381(4)
C24 H24 0.95
C25 C26 1.376(4)
C25 H25 0.95
C26 C27 1.379(4)
C26 H26 0.95
C27 C28 1.388(4)
C27 H27 0.95
C28 H28 0.95
C29 C34 1.382(4)
C29 C30 1.394(4)
C30 C31 1.382(4)
C30 H30 0.95
C31 C32 1.364(4)
C31 H31 0.95
C32 C33 1.375(4)
C32 H32 0.95
C33 C34 1.385(4)
C33 H33 0.95
C34 H34 0.95
C1S C6S 1.328(8)
C1S C2S 1.374(7)
C1S C7S 1.455(9)
C2S C3S 1.429(7)
C2S H2S 0.95
C3S C4S 1.391(7)
C3S H3S 0.95
C4S C5S 1.368(10)
C4S H4S 0.95
C5S C6S 1.319(11)
C5S H5S 0.95
C6S H6S 0.95
C7S H7S1 0.98
C7S H7S2 0.98
C7S H7S3 0.98
C7S H7S4 0.98
C7S H7S5 0.98
C7S H7S6 0.98
C8S C9S 1.365(7)
C8S C13S 1.380(7)
C8S C14S 1.486(6)
C9S C10S 1.358(6)
C9S H9S 0.95
C10S C11S 1.387(6)
C10S H10S 0.95
C11S C12S 1.344(6)
C11S H11S 0.95
C12S C13S 1.370(6)
C12S H12S 0.95
C13S H13S 0.95
C14S H14D 0.98
C14S H14E 0.98
C14S H14F 0.98
C14S H14G 0.98
C14S H14H 0.98
C14S H14I 0.98
